data_4080607
loop_
_publ_author_name
'Turbervill, Robert S. P.'
'Jupp, Andrew R.'
'McCullough, Phillip S. B.'
'Erg\"o\,cmen, Doruk'
'Goicoechea, Jose M.'

_publ_contact_author
;
 Dr. J. M. Goicoechea           
 Chemistry Research Laboratory
 University of Oxford
 Mansfield Road
 Oxford
 OX1 3TA
 UK
;
_publ_section_title
;
 Synthesis and Characterization of Free and Coordinated
 1,2,3-Tripnictolide Anions
;
_journal_issue 7
_journal_name_full Organometallics
_journal_page_first 2234
_journal_paper_doi 10.1021/om4001296
_journal_volume 32
_journal_year 2013
_chemical_formula_moiety 'C12 H24 K O6, C5 H2 Mo O3 As3'
_chemical_formula_sum 'C17 H26 As3 K Mo O9'
_chemical_formula_weight 734.18
_chemical_name_systematic
; 
[K(18-crown-6)][(eta5-As3C2H2)Mo(CO)3]
;
_space_group_IT_number 14
_symmetry_cell_setting monoclinic
_symmetry_space_group_name_Hall '-P 2yn'
_symmetry_space_group_name_H-M 'P 1 21/n 1'
_atom_sites_solution_hydrogens geom
_atom_sites_solution_primary direct
_atom_sites_solution_secondary difmap
_audit_creation_method SHELXL-97
_cell_angle_alpha 90.00
_cell_angle_beta 96.7470(10)
_cell_angle_gamma 90.00
_cell_formula_units_Z 4
_cell_length_a 8.87910(10)
_cell_length_b 16.5362(2)
_cell_length_c 17.0138(2)
_cell_measurement_reflns_used 28622
_cell_measurement_temperature 150(2)
_cell_measurement_theta_max 27.485
_cell_measurement_theta_min 5.097
_cell_volume 2480.78(5)
_computing_cell_refinement
;
KappaCCD software "DENZO" (Otwinowski & Minor, 1996)
;
_computing_data_collection
;
KappaCCD software "Collect" (Nonius, 2000)
;
_computing_data_reduction
;
KappaCCD software "DENZO" (Otwinowski & Minor, 1996)
;
_computing_molecular_graphics 'WinGX (Farrugia, 2005)'
_computing_publication_material 'XCIF (Sheldrick, 2001)'
_computing_structure_refinement 'SHELXL-97 (Sheldrick, 1997)'
_computing_structure_solution 'SHELXS-97 (Sheldrick, 1990)'
_diffrn_ambient_temperature 150(2)
_diffrn_measured_fraction_theta_full 0.988
_diffrn_measured_fraction_theta_max 0.988
_diffrn_measurement_device_type 'Nonius KappaCCD'
_diffrn_measurement_method 'omega scans'
_diffrn_radiation_monochromator graphite
_diffrn_radiation_source 'fine-focus sealed tube'
_diffrn_radiation_type MoK\a
_diffrn_radiation_wavelength 0.71073
_diffrn_reflns_av_R_equivalents 0.0287
_diffrn_reflns_av_sigmaI/netI 0.0439
_diffrn_reflns_limit_h_max 11
_diffrn_reflns_limit_h_min -11
_diffrn_reflns_limit_k_max 21
_diffrn_reflns_limit_k_min -21
_diffrn_reflns_limit_l_max 22
_diffrn_reflns_limit_l_min -22
_diffrn_reflns_number 10749
_diffrn_reflns_theta_full 27.51
_diffrn_reflns_theta_max 27.51
_diffrn_reflns_theta_min 5.11
_exptl_absorpt_coefficient_mu 4.710
_exptl_absorpt_correction_T_max 0.6253
_exptl_absorpt_correction_T_min 0.2676
_exptl_absorpt_correction_type multi-scan
_exptl_absorpt_process_details 'DENZO/SCALEPACK (Otwinowski & Minor, 1997)'
_exptl_crystal_colour orange
_exptl_crystal_density_diffrn 1.966
_exptl_crystal_density_meas ?
_exptl_crystal_density_method 'not measured'
_exptl_crystal_description block
_exptl_crystal_F_000 1440
_exptl_crystal_size_max 0.38
_exptl_crystal_size_mid 0.22
_exptl_crystal_size_min 0.11
_refine_diff_density_max 0.587
_refine_diff_density_min -0.722
_refine_diff_density_rms 0.101
_refine_ls_extinction_method none
_refine_ls_goodness_of_fit_ref 1.045
_refine_ls_hydrogen_treatment constr
_refine_ls_matrix_type full
_refine_ls_number_parameters 314
_refine_ls_number_reflns 5641
_refine_ls_number_restraints 1
_refine_ls_restrained_S_all 1.045
_refine_ls_R_factor_all 0.0486
_refine_ls_R_factor_gt 0.0327
_refine_ls_shift/su_max 0.001
_refine_ls_shift/su_mean 0.000
_refine_ls_structure_factor_coef Fsqd
_refine_ls_weighting_details 'calc w=1/[\s^2^(Fo^2^)+(0.0373P)^2^+0.3721P] where P=(Fo^2^+2Fc^2^)/3'
_refine_ls_weighting_scheme calc
_refine_ls_wR_factor_gt 0.0714
_refine_ls_wR_factor_ref 0.0764
_reflns_number_gt 4517
_reflns_number_total 5641
_reflns_threshold_expression >2\s(I)
_cod_data_source_file om4001296_si_002.cif
_cod_data_source_block 8
_cod_depositor_comments
;
The following automatic conversions were performed:

'_symmetry_cell_setting' value 'Monoclinic' changed to 'monoclinic'
according to /home/saulius/struct/CIF-dictionaries/cif_core.dic
dictionary named 'cif_core.dic' version 2.4.2 from 2011-04-26.

Automatic conversion script
Id: cif_fix_values 1891 2012-01-12 08:04:46Z andrius 

The following automatic conversions were performed:

'_exptl_crystal_density_meas' value 'not measured' was changed to '?'
- the value is perceived as not measured.

Automatic conversion script
Id: cif_fix_values 3008 2015-01-20 13:52:24Z robertas 
;
_cod_original_sg_symbol_H-M 'P 2(1)/n'
_cod_database_code 4080607

loop_
_symmetry_equiv_pos_as_xyz
'x, y, z'
'-x+1/2, y+1/2, -z+1/2'
'-x, -y, -z'
'x-1/2, -y-1/2, z-1/2'

loop_
_atom_site_label
_atom_site_type_symbol
_atom_site_fract_x
_atom_site_fract_y
_atom_site_fract_z
_atom_site_U_iso_or_equiv
_atom_site_adp_type
_atom_site_occupancy
_atom_site_symmetry_multiplicity
_atom_site_calc_flag
_atom_site_refinement_flags
_atom_site_disorder_assembly
_atom_site_disorder_group
As1 As 0.3998(4) 0.1208(2) 0.05894(17) 0.0391(5) Uani 0.582(19) 1 d PD A 1
As2 As 0.2477(6) 0.2289(3) 0.0119(3) 0.0428(7) Uani 0.582(19) 1 d PD A 1
As3 As 0.1721(4) 0.2732(3) 0.1312(3) 0.0491(7) Uani 0.582(19) 1 d P A 1
C1 C 0.2828(9) 0.1856(6) 0.1948(5) 0.0256(17) Uani 0.582(19) 1 d P A 1
H1 H 0.2759 0.1838 0.2501 0.031 Uiso 0.582(19) 1 calc PR A 1
C2 C 0.3687(9) 0.1278(5) 0.1627(6) 0.0256(17) Uani 0.582(19) 1 d P . 1
H2 H 0.4160 0.0881 0.1977 0.031 Uiso 0.582(19) 1 calc PR A 1
As1A As 0.3990(6) 0.1147(4) 0.0811(9) 0.0639(15) Uani 0.418(19) 1 d PD A 2
As2A As 0.2676(11) 0.2197(5) 0.0104(4) 0.0530(12) Uani 0.418(19) 1 d PD A 2
As3A As 0.1729(6) 0.2737(4) 0.1221(5) 0.0591(14) Uani 0.418(19) 1 d P A 2
C1A C 0.2558(14) 0.2133(9) 0.1949(7) 0.028(3) Uani 0.418(19) 1 d P A 2
H1A H 0.2421 0.2273 0.2477 0.033 Uiso 0.418(19) 1 calc PR A 2
C2A C 0.3424(15) 0.1446(9) 0.1840(7) 0.028(3) Uani 0.418(19) 1 d P . 2
H2A H 0.3748 0.1115 0.2284 0.033 Uiso 0.418(19) 1 calc PR A 2
Mo1 Mo 0.47346(2) 0.257951(13) 0.138026(13) 0.01831(7) Uani 1 1 d . . .
C3 C 0.4794(3) 0.37275(18) 0.11237(17) 0.0287(6) Uani 1 1 d . A .
C4 C 0.5844(3) 0.27302(17) 0.24265(17) 0.0256(6) Uani 1 1 d . A .
C5 C 0.6722(3) 0.24466(16) 0.10083(15) 0.0222(6) Uani 1 1 d . A .
K101 K 0.28301(6) 0.48521(4) 0.22483(3) 0.02530(14) Uani 1 1 d . . .
O101 O 0.1235(2) 0.39201(13) 0.32790(11) 0.0305(5) Uani 1 1 d . A .
O102 O 0.4078(2) 0.45628(12) 0.38182(11) 0.0278(4) Uani 1 1 d . A .
O103 O 0.5700(2) 0.54867(11) 0.27972(11) 0.0266(4) Uani 1 1 d . A .
O104 O 0.3941(2) 0.62507(12) 0.15268(10) 0.0253(4) Uani 1 1 d . A .
O105 O 0.1058(2) 0.56384(12) 0.09678(11) 0.0278(4) Uani 1 1 d . A .
O106 O -0.0451(2) 0.47736(12) 0.20596(11) 0.0295(4) Uani 1 1 d . A .
C101 C 0.1929(3) 0.38108(19) 0.40710(17) 0.0337(7) Uani 1 1 d . . .
H10A H 0.1576 0.3298 0.4288 0.040 Uiso 1 1 calc R A .
H10B H 0.1646 0.4261 0.4408 0.040 Uiso 1 1 calc R . .
C102 C 0.3619(3) 0.37899(18) 0.40676(18) 0.0322(7) Uani 1 1 d . A .
H10C H 0.4123 0.3667 0.4605 0.039 Uiso 1 1 calc R . .
H10D H 0.3900 0.3366 0.3700 0.039 Uiso 1 1 calc R . .
C103 C 0.5680(3) 0.46693(18) 0.39492(18) 0.0302(6) Uani 1 1 d . . .
H10E H 0.6191 0.4239 0.3674 0.036 Uiso 1 1 calc R A .
H10F H 0.6033 0.4636 0.4522 0.036 Uiso 1 1 calc R . .
C104 C 0.6060(3) 0.54810(18) 0.36365(16) 0.0289(6) Uani 1 1 d . A .
H10G H 0.5474 0.5906 0.3875 0.035 Uiso 1 1 calc R . .
H10H H 0.7153 0.5595 0.3778 0.035 Uiso 1 1 calc R . .
C105 C 0.6137(3) 0.62332(17) 0.24663(17) 0.0297(6) Uani 1 1 d . . .
H10I H 0.7256 0.6282 0.2536 0.036 Uiso 1 1 calc R A .
H10J H 0.5714 0.6692 0.2744 0.036 Uiso 1 1 calc R . .
C106 C 0.5560(3) 0.62620(18) 0.16048(17) 0.0281(6) Uani 1 1 d . A .
H10K H 0.5920 0.6761 0.1364 0.034 Uiso 1 1 calc R . .
H10L H 0.5941 0.5790 0.1329 0.034 Uiso 1 1 calc R . .
C107 C 0.3300(3) 0.63183(18) 0.07256(15) 0.0277(6) Uani 1 1 d . . .
H10M H 0.3560 0.5836 0.0425 0.033 Uiso 1 1 calc R A .
H10N H 0.3708 0.6802 0.0481 0.033 Uiso 1 1 calc R . .
C108 C 0.1613(3) 0.63875(18) 0.07027(17) 0.0309(7) Uani 1 1 d . A .
H10O H 0.1353 0.6833 0.1051 0.037 Uiso 1 1 calc R . .
H10P H 0.1149 0.6504 0.0157 0.037 Uiso 1 1 calc R . .
C109 C -0.0555(3) 0.5643(2) 0.09436(19) 0.0342(7) Uani 1 1 d . . .
H10Q H -0.1031 0.5726 0.0394 0.041 Uiso 1 1 calc R A .
H10R H -0.0877 0.6088 0.1275 0.041 Uiso 1 1 calc R . .
C110 C -0.1032(3) 0.48450(19) 0.12500(17) 0.0319(7) Uani 1 1 d . A .
H11A H -0.2152 0.4809 0.1191 0.038 Uiso 1 1 calc R . .
H11B H -0.0638 0.4400 0.0943 0.038 Uiso 1 1 calc R . .
C111 C -0.1052(3) 0.40787(19) 0.24133(18) 0.0330(7) Uani 1 1 d . . .
H11C H -0.0811 0.3585 0.2124 0.040 Uiso 1 1 calc R A .
H11D H -0.2168 0.4125 0.2386 0.040 Uiso 1 1 calc R . .
C112 C -0.0369(3) 0.4023(2) 0.32573(18) 0.0338(7) Uani 1 1 d . A .
H11E H -0.0591 0.4521 0.3544 0.041 Uiso 1 1 calc R . .
H11F H -0.0809 0.3558 0.3517 0.041 Uiso 1 1 calc R . .
O1 O 0.4757(3) 0.44087(13) 0.09526(15) 0.0472(6) Uani 1 1 d . A .
O2 O 0.6518(3) 0.27815(14) 0.30542(12) 0.0391(5) Uani 1 1 d . . .
O3 O 0.7905(2) 0.23725(13) 0.07885(13) 0.0339(5) Uani 1 1 d . . .

loop_
_atom_site_aniso_label
_atom_site_aniso_U_11
_atom_site_aniso_U_22
_atom_site_aniso_U_33
_atom_site_aniso_U_23
_atom_site_aniso_U_13
_atom_site_aniso_U_12
As1 0.0415(6) 0.0311(7) 0.0474(11) -0.0160(5) 0.0164(6) -0.0115(5)
As2 0.0424(9) 0.0470(9) 0.0336(14) 0.0095(7) -0.0177(9) -0.0131(7)
As3 0.0218(11) 0.0534(14) 0.0736(11) -0.0306(10) 0.0114(9) -0.0033(10)
C1 0.030(3) 0.024(3) 0.025(2) 0.004(3) 0.013(2) -0.004(2)
C2 0.030(3) 0.024(3) 0.025(2) 0.004(3) 0.013(2) -0.004(2)
As1A 0.0429(11) 0.0252(9) 0.121(4) -0.022(2) 0.0001(19) -0.0042(7)
As2A 0.057(2) 0.082(3) 0.0185(14) -0.0049(14) -0.0015(13) -0.0354(18)
As3A 0.0204(17) 0.059(2) 0.093(3) -0.0103(16) -0.0129(15) 0.0105(13)
C1A 0.032(4) 0.030(5) 0.022(3) 0.002(4) 0.007(3) -0.017(4)
C2A 0.032(4) 0.030(5) 0.022(3) 0.002(4) 0.007(3) -0.017(4)
Mo1 0.01737(12) 0.01957(12) 0.01813(12) 0.00177(9) 0.00265(9) -0.00191(9)
C3 0.0250(14) 0.0295(16) 0.0333(16) -0.0013(13) 0.0101(12) 0.0033(12)
C4 0.0238(14) 0.0258(15) 0.0281(15) 0.0007(12) 0.0074(12) -0.0010(11)
C5 0.0247(14) 0.0225(14) 0.0183(13) 0.0047(11) -0.0013(11) -0.0001(11)
K101 0.0225(3) 0.0299(3) 0.0238(3) 0.0024(2) 0.0039(2) -0.0009(2)
O101 0.0277(10) 0.0364(12) 0.0284(11) 0.0041(9) 0.0071(9) -0.0035(9)
O102 0.0254(10) 0.0270(10) 0.0304(11) 0.0081(8) 0.0011(8) 0.0018(8)
O103 0.0279(10) 0.0254(10) 0.0259(10) 0.0013(8) 0.0008(8) -0.0054(8)
O104 0.0239(10) 0.0326(11) 0.0198(9) 0.0027(8) 0.0041(8) -0.0002(8)
O105 0.0233(10) 0.0289(11) 0.0310(10) 0.0064(8) 0.0028(8) 0.0024(8)
O106 0.0265(10) 0.0324(11) 0.0294(11) -0.0007(9) 0.0030(8) -0.0068(9)
C101 0.0384(17) 0.0339(17) 0.0297(16) 0.0112(13) 0.0078(13) -0.0018(13)
C102 0.0363(16) 0.0282(16) 0.0324(16) 0.0100(13) 0.0053(13) 0.0021(13)
C103 0.0254(15) 0.0317(16) 0.0320(16) 0.0047(13) -0.0037(12) 0.0031(12)
C104 0.0236(14) 0.0340(16) 0.0269(15) -0.0008(12) -0.0059(12) -0.0015(12)
C105 0.0246(14) 0.0280(15) 0.0365(16) 0.0017(13) 0.0034(12) -0.0078(12)
C106 0.0267(14) 0.0278(15) 0.0315(15) 0.0036(12) 0.0105(12) -0.0054(12)
C107 0.0355(16) 0.0271(14) 0.0206(14) 0.0045(11) 0.0040(12) -0.0006(12)
C108 0.0393(17) 0.0281(15) 0.0243(15) 0.0055(12) -0.0001(13) 0.0022(13)
C109 0.0243(15) 0.0415(18) 0.0356(17) 0.0061(14) -0.0012(13) 0.0052(13)
C110 0.0205(14) 0.0393(17) 0.0340(16) -0.0041(14) -0.0042(12) -0.0010(13)
C111 0.0237(14) 0.0344(17) 0.0415(18) -0.0008(14) 0.0060(13) -0.0101(13)
C112 0.0246(15) 0.0381(18) 0.0409(17) 0.0006(14) 0.0129(13) -0.0095(13)
O1 0.0564(15) 0.0226(12) 0.0651(16) 0.0060(11) 0.0174(12) 0.0057(10)
O2 0.0454(13) 0.0460(14) 0.0237(11) -0.0047(10) -0.0051(10) -0.0023(11)
O3 0.0227(11) 0.0435(13) 0.0370(12) 0.0087(10) 0.0091(9) 0.0059(9)

loop_
_atom_type_symbol
_atom_type_description
_atom_type_scat_dispersion_real
_atom_type_scat_dispersion_imag
_atom_type_scat_source
C C 0.0033 0.0016 'International Tables Vol C Tables 4.2.6.8 and 6.1.1.4'
H H 0.0000 0.0000 'International Tables Vol C Tables 4.2.6.8 and 6.1.1.4'
O O 0.0106 0.0060 'International Tables Vol C Tables 4.2.6.8 and 6.1.1.4'
As As 0.0499 2.0058 'International Tables Vol C Tables 4.2.6.8 and 6.1.1.4'
K K 0.2009 0.2494 'International Tables Vol C Tables 4.2.6.8 and 6.1.1.4'
Mo Mo -1.6832 0.6857 'International Tables Vol C Tables 4.2.6.8 and 6.1.1.4'

loop_
_geom_angle_atom_site_label_1
_geom_angle_atom_site_label_2
_geom_angle_atom_site_label_3
_geom_angle
_geom_angle_site_symmetry_1
_geom_angle_site_symmetry_3
C2 As1 As2 97.8(3) . .
C2 As1 Mo1 61.0(3) . .
As2 As1 Mo1 67.63(16) . .
As1 As2 As3 99.02(19) . .
As1 As2 Mo1 62.20(13) . .
As3 As2 Mo1 62.12(15) . .
C1 As3 As2 94.0(3) . .
C1 As3 Mo1 58.8(2) . .
As2 As3 Mo1 67.62(16) . .
C1 As3 K101 110.1(3) . .
As2 As3 K101 123.3(2) . .
Mo1 As3 K101 82.21(10) . .
C2 C1 As3 123.4(7) . .
C2 C1 Mo1 74.5(5) . .
As3 C1 Mo1 75.1(3) . .
C2 C1 H1 118.3 . .
As3 C1 H1 118.3 . .
Mo1 C1 H1 123.5 . .
C1 C2 As1 125.7(7) . .
C1 C2 Mo1 72.0(4) . .
As1 C2 Mo1 77.4(3) . .
C1 C2 K101 89.1(6) . 2_545
As1 C2 K101 127.9(4) . 2_545
Mo1 C2 K101 154.7(4) . 2_545
C1 C2 H2 117.2 . .
As1 C2 H2 117.2 . .
Mo1 C2 H2 125.3 . .
K101 C2 H2 49.1 2_545 .
C2A As1A As2A 96.2(5) . .
C2A As1A Mo1 61.0(4) . .
As2A As1A Mo1 66.9(2) . .
As3A As2A As1A 94.0(3) . .
As3A As2A Mo1 62.6(2) . .
As1A As2A Mo1 61.27(18) . .
C1A As3A As2A 101.7(6) . .
C1A As3A Mo1 61.5(4) . .
As2A As3A Mo1 66.1(2) . .
C2A C1A As3A 125.7(10) . .
C2A C1A Mo1 73.3(6) . .
As3A C1A Mo1 79.8(4) . .
C2A C1A H1A 117.2 . .
As3A C1A H1A 117.2 . .
Mo1 C1A H1A 120.6 . .
C1A C2A As1A 122.1(10) . .
C1A C2A Mo1 72.7(7) . .
As1A C2A Mo1 73.5(3) . .
C1A C2A K101 111.3(8) . 2_545
As1A C2A K101 110.8(7) . 2_545
Mo1 C2A K101 168.9(5) . 2_545
C1A C2A H2A 118.9 . .
As1A C2A H2A 118.9 . .
Mo1 C2A H2A 126.9 . .
C4 Mo1 C3 93.21(12) . .
C4 Mo1 C5 86.08(11) . .
C3 Mo1 C5 89.30(11) . .
C4 Mo1 C1 90.0(2) . .
C3 Mo1 C1 128.5(3) . .
C5 Mo1 C1 142.2(3) . .
C4 Mo1 C1A 90.9(3) . .
C3 Mo1 C1A 116.0(4) . .
C5 Mo1 C1A 154.7(4) . .
C1 Mo1 C1A 12.5(3) . .
C4 Mo1 C2A 90.8(3) . .
C3 Mo1 C2A 149.9(5) . .
C5 Mo1 C2A 120.7(5) . .
C1 Mo1 C2A 21.6(4) . .
C1A Mo1 C2A 34.1(3) . .
C4 Mo1 C2 96.9(2) . .
C3 Mo1 C2 158.9(2) . .
C5 Mo1 C2 109.8(2) . .
C1 Mo1 C2 33.50(19) . .
C1A Mo1 C2 45.6(3) . .
C2A Mo1 C2 12.8(3) . .
C4 Mo1 As1A 122.2(3) . .
C3 Mo1 As1A 144.2(3) . .
C5 Mo1 As1A 88.7(2) . .
C1 Mo1 As1A 62.1(3) . .
C1A Mo1 As1A 71.8(3) . .
C2A Mo1 As1A 45.4(3) . .
C2 Mo1 As1A 33.5(2) . .
C4 Mo1 As3A 118.29(19) . .
C3 Mo1 As3A 86.27(17) . .
C5 Mo1 As3A 155.41(19) . .
C1 Mo1 As3A 48.4(2) . .
C1A Mo1 As3A 38.7(3) . .
C2A Mo1 As3A 65.7(4) . .
C2 Mo1 As3A 72.6(2) . .
As1A Mo1 As3A 81.04(18) . .
C4 Mo1 As3 115.04(13) . .
C3 Mo1 As3 87.26(13) . .
C5 Mo1 As3 158.75(13) . .
C1 Mo1 As3 46.1(2) . .
C1A Mo1 As3 36.0(3) . .
C2A Mo1 As3 64.2(4) . .
C2 Mo1 As3 71.7(2) . .
As1A Mo1 As3 82.02(15) . .
As3A Mo1 As3 3.4(3) . .
C4 Mo1 As1 129.44(11) . .
C3 Mo1 As1 136.32(11) . .
C5 Mo1 As1 85.34(11) . .
C1 Mo1 As1 68.5(2) . .
C1A Mo1 As1 77.2(3) . .
C2A Mo1 As1 53.1(3) . .
C2 Mo1 As1 41.6(2) . .
As1A Mo1 As1 8.4(3) . .
As3A Mo1 As1 81.31(16) . .
As3 Mo1 As1 82.75(12) . .
C4 Mo1 As2A 166.41(18) . .
C3 Mo1 As2A 94.61(19) . .
C5 Mo1 As2A 105.1(2) . .
C1 Mo1 As2A 76.4(2) . .
C1A Mo1 As2A 75.7(3) . .
C2A Mo1 As2A 76.9(3) . .
C2 Mo1 As2A 72.3(2) . .
As1A Mo1 As2A 51.82(18) . .
As3A Mo1 As2A 51.3(2) . .
As3 Mo1 As2A 54.4(2) . .
As1 Mo1 As2A 46.1(2) . .
O1 C3 Mo1 176.7(3) . .
O1 C3 K101 66.37(18) . .
Mo1 C3 K101 112.82(11) . .
O2 C4 Mo1 176.8(2) . .
O3 C5 Mo1 179.6(3) . .
O102 K101 O103 60.48(6) . .
O102 K101 O101 59.29(6) . .
O103 K101 O101 119.77(6) . .
O102 K101 O105 157.78(6) . .
O103 K101 O105 118.78(6) . .
O101 K101 O105 116.75(6) . .
O102 K101 O104 115.48(6) . .
O103 K101 O104 59.60(5) . .
O101 K101 O104 158.64(6) . .
O105 K101 O104 59.19(5) . .
O102 K101 O106 112.14(6) . .
O103 K101 O106 156.08(6) . .
O101 K101 O106 58.34(6) . .
O105 K101 O106 58.48(5) . .
O104 K101 O106 112.55(6) . .
O102 K101 O1 117.16(6) . .
O103 K101 O1 76.41(6) . .
O101 K101 O1 133.09(6) . .
O105 K101 O1 82.11(6) . .
O104 K101 O1 68.27(6) . .
O106 K101 O1 123.66(6) . .
O102 K101 C3 106.17(7) . .
O103 K101 C3 83.29(7) . .
O101 K101 C3 112.81(7) . .
O105 K101 C3 95.49(7) . .
O104 K101 C3 88.53(7) . .
O106 K101 C3 120.16(7) . .
O1 K101 C3 20.55(6) . .
O102 K101 C2A 78.90(19) . 2
O103 K101 C2A 83.6(3) . 2
O101 K101 C2A 85.6(3) . 2
O105 K101 C2A 78.98(19) . 2
O104 K101 C2A 73.0(3) . 2
O106 K101 C2A 72.5(3) . 2
O1 K101 C2A 141.3(3) . 2
C3 K101 C2A 161.1(3) . 2
O102 K101 C2 73.87(15) . 2
O103 K101 C2 87.59(15) . 2
O101 K101 C2 76.71(18) . 2
O105 K101 C2 83.93(15) . 2
O104 K101 C2 81.95(18) . 2
O106 K101 C2 68.58(15) . 2
O1 K101 C2 150.18(18) . 2
C3 K101 C2 169.26(17) . 2
C2A K101 C2 8.9(3) 2 2
O102 K101 As3 106.59(9) . .
O103 K101 As3 129.94(7) . .
O101 K101 As3 69.26(8) . .
O105 K101 As3 90.44(8) . .
O104 K101 As3 129.27(9) . .
O106 K101 As3 73.38(7) . .
O1 K101 As3 68.03(8) . .
C3 K101 As3 52.26(8) . .
C2A K101 As3 144.8(3) 2 .
C2 K101 As3 138.38(17) 2 .
C101 O101 C112 111.0(2) . .
C101 O101 K101 117.50(16) . .
C112 O101 K101 119.20(16) . .
C102 O102 C103 112.4(2) . .
C102 O102 K101 110.00(16) . .
C103 O102 K101 113.73(16) . .
C104 O103 C105 111.2(2) . .
C104 O103 K101 114.68(15) . .
C105 O103 K101 117.95(15) . .
C107 O104 C106 112.0(2) . .
C107 O104 K101 110.96(15) . .
C106 O104 K101 111.48(15) . .
C108 O105 C109 111.7(2) . .
C108 O105 K101 117.26(15) . .
C109 O105 K101 119.13(16) . .
C110 O106 C111 111.4(2) . .
C110 O106 K101 110.51(15) . .
C111 O106 K101 114.20(16) . .
O101 C101 C102 108.7(2) . .
O101 C101 H10A 110.0 . .
C102 C101 H10A 110.0 . .
O101 C101 H10B 110.0 . .
C102 C101 H10B 110.0 . .
H10A C101 H10B 108.3 . .
O102 C102 C101 107.6(2) . .
O102 C102 H10C 110.2 . .
C101 C102 H10C 110.2 . .
O102 C102 H10D 110.2 . .
C101 C102 H10D 110.2 . .
H10C C102 H10D 108.5 . .
O102 C103 C104 108.5(2) . .
O102 C103 H10E 110.0 . .
C104 C103 H10E 110.0 . .
O102 C103 H10F 110.0 . .
C104 C103 H10F 110.0 . .
H10E C103 H10F 108.4 . .
O103 C104 C103 109.2(2) . .
O103 C104 H10G 109.8 . .
C103 C104 H10G 109.8 . .
O103 C104 H10H 109.8 . .
C103 C104 H10H 109.8 . .
H10G C104 H10H 108.3 . .
O103 C105 C106 109.6(2) . .
O103 C105 H10I 109.7 . .
C106 C105 H10I 109.7 . .
O103 C105 H10J 109.7 . .
C106 C105 H10J 109.7 . .
H10I C105 H10J 108.2 . .
O104 C106 C105 108.4(2) . .
O104 C106 H10K 110.0 . .
C105 C106 H10K 110.0 . .
O104 C106 H10L 110.0 . .
C105 C106 H10L 110.0 . .
H10K C106 H10L 108.4 . .
O104 C107 C108 108.6(2) . .
O104 C107 H10M 110.0 . .
C108 C107 H10M 110.0 . .
O104 C107 H10N 110.0 . .
C108 C107 H10N 110.0 . .
H10M C107 H10N 108.4 . .
O105 C108 C107 107.9(2) . .
O105 C108 H10O 110.1 . .
C107 C108 H10O 110.1 . .
O105 C108 H10P 110.1 . .
C107 C108 H10P 110.1 . .
H10O C108 H10P 108.4 . .
O105 C109 C110 108.0(2) . .
O105 C109 H10Q 110.1 . .
C110 C109 H10Q 110.1 . .
O105 C109 H10R 110.1 . .
C110 C109 H10R 110.1 . .
H10Q C109 H10R 108.4 . .
O106 C110 C109 109.0(2) . .
O106 C110 H11A 109.9 . .
C109 C110 H11A 109.9 . .
O106 C110 H11B 109.9 . .
C109 C110 H11B 109.9 . .
H11A C110 H11B 108.3 . .
O106 C111 C112 109.0(2) . .
O106 C111 H11C 109.9 . .
C112 C111 H11C 109.9 . .
O106 C111 H11D 109.9 . .
C112 C111 H11D 109.9 . .
H11C C111 H11D 108.3 . .
O101 C112 C111 108.8(2) . .
O101 C112 H11E 109.9 . .
C111 C112 H11E 109.9 . .
O101 C112 H11F 109.9 . .
C111 C112 H11F 109.9 . .
H11E C112 H11F 108.3 . .
C3 O1 K101 93.1(2) . .

loop_
_geom_bond_atom_site_label_1
_geom_bond_atom_site_label_2
_geom_bond_distance
_geom_bond_site_symmetry_2
As1 C2 1.822(8) .
As1 As2 2.325(5) .
As1 Mo1 2.679(3) .
As2 As3 2.329(7) .
As2 Mo1 2.800(5) .
As3 C1 1.996(10) .
As3 Mo1 2.677(4) .
As3 K101 3.929(4) .
C1 C2 1.375(8) .
C1 Mo1 2.369(7) .
C1 H1 0.9500 .
C2 Mo1 2.400(7) .
C2 K101 3.412(8) 2_545
C2 H2 0.9500 .
As1A C2A 1.942(11) .
As1A As2A 2.344(7) .
As1A Mo1 2.615(5) .
As2A As3A 2.343(9) .
As2A Mo1 2.744(7) .
As3A C1A 1.691(13) .
As3A Mo1 2.663(5) .
C1A C2A 1.396(13) .
C1A Mo1 2.378(11) .
C1A H1A 0.9500 .
C2A Mo1 2.386(10) .
C2A K101 3.317(11) 2_545
C2A H2A 0.9500 .
Mo1 C4 1.946(3) .
Mo1 C3 1.950(3) .
Mo1 C5 1.956(3) .
C3 O1 1.163(4) .
C3 K101 3.308(3) .
C4 O2 1.164(3) .
C5 O3 1.162(3) .
K101 O102 2.8097(19) .
K101 O103 2.8122(19) .
K101 O101 2.835(2) .
K101 O105 2.8475(19) .
K101 O104 2.848(2) .
K101 O106 2.896(2) .
K101 O1 3.035(3) .
K101 C2A 3.317(11) 2
K101 C2 3.412(8) 2
O101 C101 1.426(3) .
O101 C112 1.430(3) .
O102 C102 1.421(3) .
O102 C103 1.425(3) .
O103 C104 1.426(3) .
O103 C105 1.429(3) .
O104 C107 1.419(3) .
O104 C106 1.428(3) .
O105 C108 1.426(3) .
O105 C109 1.427(3) .
O106 C110 1.418(3) .
O106 C111 1.429(3) .
C101 C102 1.502(4) .
C101 H10A 0.9900 .
C101 H10B 0.9900 .
C102 H10C 0.9900 .
C102 H10D 0.9900 .
C103 C104 1.497(4) .
C103 H10E 0.9900 .
C103 H10F 0.9900 .
C104 H10G 0.9900 .
C104 H10H 0.9900 .
C105 C106 1.495(4) .
C105 H10I 0.9900 .
C105 H10J 0.9900 .
C106 H10K 0.9900 .
C106 H10L 0.9900 .
C107 C108 1.498(4) .
C107 H10M 0.9900 .
C107 H10N 0.9900 .
C108 H10O 0.9900 .
C108 H10P 0.9900 .
C109 C110 1.498(4) .
C109 H10Q 0.9900 .
C109 H10R 0.9900 .
C110 H11A 0.9900 .
C110 H11B 0.9900 .
C111 C112 1.495(4) .
C111 H11C 0.9900 .
C111 H11D 0.9900 .
C112 H11E 0.9900 .
C112 H11F 0.9900 .
